data_1513471
loop_
_publ_author_name
'Manikandan, Rajendran'
'Jeganmohan, Masilamani'

_publ_section_title
;
 Ruthenium-Catalyzed Dimerization of Propiolates: A Simple Route to
 \a-Pyrones.
;
_journal_issue 3
_journal_name_full 'Organic letters'
_journal_page_first 652
_journal_page_last 655
_journal_paper_doi 10.1021/ol4035929
_journal_volume 16
_journal_year 2014
_chemical_formula_moiety C15
_chemical_formula_sum 'C15 H14 O5'
_chemical_formula_weight 274.26
_chemical_name_common Pyrone
_chemical_name_systematic
; 
 ethyl 6-(4-methoxyphenyl)-2-oxo-2H-pyran-5-carboxylate 
;
_space_group_IT_number 14
_symmetry_space_group_name_Hall '-P 2ybc'
_symmetry_space_group_name_H-M 'P 1 21/c 1'
_atom_sites_solution_hydrogens geom
_atom_sites_solution_primary direct
_atom_sites_solution_secondary difmap
_audit_creation_method SHELXL-97
_cell_angle_alpha 90.00
_cell_angle_beta 94.944(3)
_cell_angle_gamma 90.00
_cell_formula_units_Z 4
_cell_length_a 3.8624(6)
_cell_length_b 15.954(3)
_cell_length_c 20.210(3)
_cell_measurement_temperature 296(2)
_cell_volume 1240.7(4)
_computing_structure_refinement 'SHELXL-97 (Sheldrick, 2008)'
_computing_structure_solution 'SHELXS-97 (Sheldrick, 2008)'
_diffrn_ambient_temperature 296(2)
_diffrn_measured_fraction_theta_full 0.991
_diffrn_measured_fraction_theta_max 0.991
_diffrn_radiation_monochromator graphite
_diffrn_radiation_source 'fine-focus sealed tube'
_diffrn_radiation_type MoK\a
_diffrn_radiation_wavelength 0.71073
_diffrn_reflns_av_R_equivalents 0.0367
_diffrn_reflns_av_sigmaI/netI 0.0361
_diffrn_reflns_limit_h_max 3
_diffrn_reflns_limit_h_min -5
_diffrn_reflns_limit_k_max 17
_diffrn_reflns_limit_k_min -21
_diffrn_reflns_limit_l_max 26
_diffrn_reflns_limit_l_min -26
_diffrn_reflns_number 11068
_diffrn_reflns_theta_full 28.41
_diffrn_reflns_theta_max 28.41
_diffrn_reflns_theta_min 1.63
_exptl_absorpt_coefficient_mu 0.111
_exptl_crystal_density_diffrn 1.468
_exptl_crystal_density_method 'not measured'
_exptl_crystal_F_000 576
_refine_diff_density_max 0.329
_refine_diff_density_min -0.253
_refine_diff_density_rms 0.053
_refine_ls_extinction_method none
_refine_ls_goodness_of_fit_ref 0.943
_refine_ls_hydrogen_treatment mixed
_refine_ls_matrix_type full
_refine_ls_number_parameters 183
_refine_ls_number_reflns 3080
_refine_ls_number_restraints 0
_refine_ls_restrained_S_all 0.943
_refine_ls_R_factor_all 0.0519
_refine_ls_R_factor_gt 0.0386
_refine_ls_shift/su_max 0.000
_refine_ls_shift/su_mean 0.000
_refine_ls_structure_factor_coef Fsqd
_refine_ls_weighting_details 'calc w=1/[\s^2^(Fo^2^)+(0.1000P)^2^+0.0000P] where P=(Fo^2^+2Fc^2^)/3'
_refine_ls_weighting_scheme calc
_refine_ls_wR_factor_gt 0.1174
_refine_ls_wR_factor_ref 0.1304
_reflns_number_gt 2453
_reflns_number_total 3080
_reflns_threshold_expression >2sigma(I)
_cod_data_source_file ol4035929_si_002.cif
_cod_data_source_block Pyrone
_cod_original_cell_volume 1240.7(3)
_cod_original_sg_symbol_H-M P21/c
_cod_database_code 1513471

loop_
_symmetry_equiv_pos_as_xyz
'x, y, z'
'-x, y+1/2, -z+1/2'
'-x, -y, -z'
'x, -y-1/2, z-1/2'

loop_
_atom_site_label
_atom_site_type_symbol
_atom_site_fract_x
_atom_site_fract_y
_atom_site_fract_z
_atom_site_U_iso_or_equiv
_atom_site_adp_type
_atom_site_occupancy
_atom_site_symmetry_multiplicity
_atom_site_calc_flag
_atom_site_refinement_flags
O1 O 0.7055(3) 0.86599(6) 0.21079(5) 0.0196(2) Uani 1 1 d .
O2 O -0.2011(2) 0.61909(6) 0.02366(4) 0.0183(2) Uani 1 1 d .
O3 O -0.1624(2) 0.55583(5) 0.12330(4) 0.0152(2) Uani 1 1 d .
O4 O -0.1350(3) 0.88958(6) -0.16931(4) 0.0187(2) Uani 1 1 d .
C2 C -0.0732(3) 0.86187(8) -0.10539(6) 0.0143(3) Uani 1 1 d .
C6 C -0.0728(3) 0.87152(8) 0.01289(6) 0.0144(3) Uani 1 1 d .
H6 H -0.1222 0.9014 0.0504 0.017 Uiso 1 1 calc R
C5 C 0.0806(3) 0.79261(8) 0.02041(6) 0.0130(3) Uani 1 1 d .
C7 C -0.1536(3) 0.90645(8) -0.04962(6) 0.0151(3) Uani 1 1 d .
H7 H -0.2597 0.9587 -0.0540 0.018 Uiso 1 1 calc R
C3 C 0.0853(3) 0.78319(8) -0.09856(6) 0.0149(3) Uani 1 1 d .
H3 H 0.1396 0.7539 -0.1361 0.018 Uiso 1 1 calc R
C4 C 0.1618(3) 0.74872(8) -0.03629(6) 0.0144(3) Uani 1 1 d .
H4 H 0.2672 0.6964 -0.0320 0.017 Uiso 1 1 calc R
C1 C -0.2945(4) 0.97011(8) -0.17947(7) 0.0209(3) Uani 1 1 d .
H1A H -0.5158 0.9703 -0.1612 0.031 Uiso 1 1 calc R
H1B H -0.3267 0.9818 -0.2262 0.031 Uiso 1 1 calc R
H1C H -0.1478 1.0123 -0.1578 0.031 Uiso 1 1 calc R
C8 C -0.0988(3) 0.61904(7) 0.08189(6) 0.0132(3) Uani 1 1 d .
C10 C 0.1801(3) 0.76103(8) 0.08803(6) 0.0129(3) Uani 1 1 d .
C9 C 0.1105(3) 0.68624(8) 0.11769(6) 0.0132(3) Uani 1 1 d .
C11 C -0.3452(3) 0.48415(8) 0.09162(6) 0.0155(3) Uani 1 1 d .
H11A H -0.1961 0.4553 0.0628 0.019 Uiso 1 1 calc R
H11B H -0.5520 0.5029 0.0651 0.019 Uiso 1 1 calc R
C12 C -0.4427(3) 0.42628(8) 0.14570(6) 0.0181(3) Uani 1 1 d .
H12A H -0.2366 0.4090 0.1722 0.027 Uiso 1 1 calc R
H12B H -0.5588 0.3779 0.1262 0.027 Uiso 1 1 calc R
H12C H -0.5949 0.4550 0.1732 0.027 Uiso 1 1 calc R
C13 C 0.2391(3) 0.67423(8) 0.18613(6) 0.0150(3) Uani 1 1 d .
H13 H 0.1872 0.6247 0.2074 0.018 Uiso 1 1 calc R
C14 C 0.4325(3) 0.73282(8) 0.22017(6) 0.0154(3) Uani 1 1 d .
H14 H 0.5114 0.7232 0.2643 0.018 Uiso 1 1 calc R
C15 C 0.5178(3) 0.81016(8) 0.18879(6) 0.0149(3) Uani 1 1 d .
O5 O 0.3676(2) 0.82111(5) 0.12355(4) 0.0140(2) Uani 1 1 d .

loop_
_atom_site_aniso_label
_atom_site_aniso_U_11
_atom_site_aniso_U_22
_atom_site_aniso_U_33
_atom_site_aniso_U_23
_atom_site_aniso_U_13
_atom_site_aniso_U_12
O1 0.0229(5) 0.0165(5) 0.0190(5) -0.0034(3) -0.0009(4) -0.0020(4)
O2 0.0244(5) 0.0158(5) 0.0140(5) 0.0007(3) -0.0013(4) -0.0036(4)
O3 0.0215(5) 0.0107(4) 0.0134(4) 0.0010(3) 0.0011(3) -0.0025(3)
O4 0.0289(5) 0.0141(5) 0.0125(5) 0.0023(3) -0.0021(4) 0.0010(4)
C2 0.0155(6) 0.0139(6) 0.0132(6) 0.0015(4) -0.0002(5) -0.0025(5)
C6 0.0175(6) 0.0116(6) 0.0143(6) -0.0014(4) 0.0020(5) -0.0008(4)
C5 0.0140(6) 0.0122(6) 0.0129(6) 0.0012(4) 0.0014(4) -0.0008(5)
C7 0.0163(6) 0.0105(5) 0.0182(6) 0.0010(5) 0.0004(5) -0.0001(5)
C3 0.0197(6) 0.0121(6) 0.0132(6) -0.0020(4) 0.0024(5) -0.0013(5)
C4 0.0164(6) 0.0108(6) 0.0161(6) 0.0014(4) 0.0020(5) -0.0004(5)
C1 0.0252(7) 0.0155(6) 0.0210(7) 0.0054(5) -0.0040(5) 0.0005(5)
C8 0.0137(6) 0.0109(5) 0.0154(6) 0.0008(4) 0.0032(4) 0.0022(4)
C10 0.0132(6) 0.0121(6) 0.0137(6) -0.0019(4) 0.0024(4) 0.0005(4)
C9 0.0138(6) 0.0127(6) 0.0133(6) -0.0004(4) 0.0025(5) 0.0012(4)
C11 0.0188(6) 0.0114(6) 0.0162(6) -0.0025(4) 0.0018(5) -0.0031(5)
C12 0.0210(7) 0.0137(6) 0.0197(7) -0.0003(5) 0.0027(5) -0.0034(5)
C13 0.0171(6) 0.0135(6) 0.0146(6) 0.0030(5) 0.0034(5) 0.0022(5)
C14 0.0167(6) 0.0160(6) 0.0134(6) 0.0012(5) 0.0019(5) 0.0020(5)
C15 0.0161(6) 0.0155(6) 0.0132(6) -0.0015(5) 0.0015(5) 0.0029(5)
O5 0.0180(5) 0.0121(4) 0.0119(4) -0.0005(3) 0.0007(3) -0.0012(3)

loop_
_atom_type_symbol
_atom_type_description
_atom_type_scat_dispersion_real
_atom_type_scat_dispersion_imag
_atom_type_scat_source
C C 0.0033 0.0016 'International Tables Vol C Tables 4.2.6.8 and 6.1.1.4'
H H 0.0000 0.0000 'International Tables Vol C Tables 4.2.6.8 and 6.1.1.4'
O O 0.0106 0.0060 'International Tables Vol C Tables 4.2.6.8 and 6.1.1.4'

loop_
_geom_angle_atom_site_label_1
_geom_angle_atom_site_label_2
_geom_angle_atom_site_label_3
_geom_angle
C8 O3 C11 114.88(9)
C2 O4 C1 117.62(10)
O4 C2 C7 124.60(12)
O4 C2 C3 115.01(11)
C7 C2 C3 120.38(11)
C7 C6 C5 121.37(11)
C6 C5 C4 119.02(11)
C6 C5 C10 118.91(11)
C4 C5 C10 121.86(11)
C2 C7 C6 118.88(12)
C4 C3 C2 120.31(12)
C3 C4 C5 120.03(11)
O2 C8 O3 122.95(11)
O2 C8 C9 126.12(11)
O3 C8 C9 110.93(10)
O5 C10 C9 119.67(11)
O5 C10 C5 109.31(10)
C9 C10 C5 131.01(11)
C10 C9 C13 118.07(11)
C10 C9 C8 122.10(11)
C13 C9 C8 119.81(11)
O3 C11 C12 107.69(10)
C14 C13 C9 121.84(12)
C13 C14 C15 120.52(12)
O1 C15 O5 116.08(11)
O1 C15 C14 128.53(12)
O5 C15 C14 115.38(11)
C10 O5 C15 124.26(10)

loop_
_geom_bond_atom_site_label_1
_geom_bond_atom_site_label_2
_geom_bond_distance
O1 C15 1.2087(16)
O2 C8 1.2088(15)
O3 C8 1.3465(15)
O3 C11 1.4621(14)
O4 C2 1.3668(15)
O4 C1 1.4320(16)
C2 C7 1.3902(18)
C2 C3 1.3983(17)
C6 C7 1.3914(18)
C6 C5 1.3942(17)
C5 C4 1.4013(17)
C5 C10 1.4760(17)
C3 C4 1.3819(17)
C8 C9 1.4920(17)
C10 O5 1.3671(14)
C10 C9 1.3721(17)
C9 C13 1.4415(17)
C11 C12 1.5032(17)
C13 C14 1.3477(18)
C14 C15 1.4385(18)
C15 O5 1.4049(15)
